data_2023412
loop_
_publ_author_name
'Landee, Christopher P.'
'Dickie, Diane A.'
'Turnbull, Mark M.'

_publ_section_title
;
 CuBr<sub>2</sub> complexes with 3,5-disubstituted pyridine ligands.
;
_journal_coeditor_code WM5752
_journal_issue 'Pt 3'
_journal_name_full 'Acta crystallographica. Section E, Crystallographic communications'
_journal_page_first 243
_journal_page_last 247
_journal_paper_doi 10.1107/S2056989025001343
_journal_volume 81
_journal_year 2025
_chemical_formula_iupac '[Cu Br2 (C5 H3 Cl2 N)2]'
_chemical_formula_moiety 'C10 H6 Br2 Cl4 Cu N2'
_chemical_formula_sum 'C10 H6 Br2 Cl4 Cu N2'
_chemical_formula_weight 519.33
_chemical_name_systematic
;
<i>catena</i>-Poly[[bis(3,5-dichloropyridine)copper(II)]-di-\m-bromido]
;
_space_group_crystal_system monoclinic
_space_group_IT_number 14
_space_group_name_Hall '-P 2ybc'
_space_group_name_H-M_alt 'P 1 21/c 1'
_atom_sites_solution_hydrogens geom
_atom_sites_solution_primary direct
_atom_sites_solution_secondary difmap
_audit_creation_method SHELXL-2019/3
_cell_angle_alpha 90
_cell_angle_beta 91.453(4)
_cell_angle_gamma 90
_cell_formula_units_Z 2
_cell_length_a 3.86683(17)
_cell_length_b 14.1943(6)
_cell_length_c 13.7347(6)
_cell_measurement_reflns_used 4275
_cell_measurement_temperature 120.00(10)
_cell_measurement_theta_max 73.6232
_cell_measurement_theta_min 3.1108
_cell_volume 753.61(6)
_computing_cell_refinement
;
CrysAlisPro (Agilent Technologies, 2011)
;
_computing_data_collection
;
CrysAlisPro (Agilent Technologies, 2011)
;
_computing_data_reduction
;
CrysAlisPro (Agilent Technologies, 2011)
;
_computing_molecular_graphics
;
SHELXTL (Sheldrick, 2008)
;
_computing_publication_material
;
publCIF (Westrip, 2010)
;
_computing_structure_refinement
;
SHELXL (Sheldrick, 2015)
;
_computing_structure_solution
;
SHELXS (Sheldrick, 2008)
;
_diffrn_ambient_temperature 120(2)
_diffrn_detector_area_resol_mean 10.6501
_diffrn_measured_fraction_theta_full 0.999
_diffrn_measured_fraction_theta_max 0.996
_diffrn_measurement_device_type 'SuperNova, Dual, Cu at zero, Atlas'
_diffrn_measurement_method '\w scans'
_diffrn_radiation_monochromator mirror
_diffrn_radiation_source 'SuperNova (Cu) X-ray Source'
_diffrn_radiation_type CuK\a
_diffrn_radiation_wavelength 1.54184
_diffrn_reflns_av_R_equivalents 0.0523
_diffrn_reflns_av_unetI/netI 0.0261
_diffrn_reflns_limit_h_max 4
_diffrn_reflns_limit_h_min -4
_diffrn_reflns_limit_k_max 17
_diffrn_reflns_limit_k_min -17
_diffrn_reflns_limit_l_max 17
_diffrn_reflns_limit_l_min -16
_diffrn_reflns_number 8288
_diffrn_reflns_theta_full 67.684
_diffrn_reflns_theta_max 73.792
_diffrn_reflns_theta_min 4.480
_exptl_absorpt_coefficient_mu 14.670
_exptl_absorpt_correction_T_max 1.00000
_exptl_absorpt_correction_T_min 0.53087
_exptl_absorpt_correction_type multi-scan
_exptl_absorpt_process_details
;
(CrysAlisPro; Agilent Technologies, 2011
;
_exptl_crystal_colour green
_exptl_crystal_density_diffrn 2.289
_exptl_crystal_density_method 'not measured'
_exptl_crystal_description rod
_exptl_crystal_F_000 494
_exptl_crystal_size_max 0.20
_exptl_crystal_size_mid 0.04
_exptl_crystal_size_min 0.04
_refine_diff_density_max 1.147
_refine_diff_density_min -0.853
_refine_ls_extinction_method none
_refine_ls_goodness_of_fit_ref 1.050
_refine_ls_hydrogen_treatment constr
_refine_ls_matrix_type full
_refine_ls_number_parameters 88
_refine_ls_number_reflns 1513
_refine_ls_number_restraints 0
_refine_ls_restrained_S_all 1.050
_refine_ls_R_factor_all 0.0422
_refine_ls_R_factor_gt 0.0393
_refine_ls_shift/su_max 0.001
_refine_ls_shift/su_mean 0.000
_refine_ls_structure_factor_coef Fsqd
_refine_ls_weighting_details 'w=1/[\s^2^(Fo^2^)+(0.0663P)^2^+1.7392P] where P=(Fo^2^+2Fc^2^)/3'
_refine_ls_weighting_scheme calc
_refine_ls_wR_factor_gt 0.0995
_refine_ls_wR_factor_ref 0.1020
_reflns_number_gt 1406
_reflns_number_total 1513
_reflns_threshold_expression 'I > 2\s(I)'
_cod_data_source_file wm5752.cif
_cod_data_source_block 1
_cod_depositor_comments 'Adding full bibliography for 2023412--2023413.cif.'
_cod_original_cell_volume 753.62(5)
_cod_original_sg_symbol_H-M 'P 21/c'
_cod_database_code 2023412
_shelx_space_group_comment
;
The symmetry employed for this shelxl refinement is uniquely defined
by the following loop, which should always be used as a source of
symmetry information in preference to the above space-group names.
They are only intended as comments.
;

loop_
_space_group_symop_operation_xyz
'x, y, z'
'-x, y+1/2, -z+1/2'
'-x, -y, -z'
'x, -y-1/2, z-1/2'

loop_
_atom_site_type_symbol
_atom_site_label
_atom_site_fract_x
_atom_site_fract_y
_atom_site_fract_z
_atom_site_U_iso_or_equiv
_atom_site_adp_type
_atom_site_calc_flag
_atom_site_occupancy
_atom_site_disorder_assembly
_atom_site_disorder_group
Cu Cu1 0.500000 0.500000 1.000000 0.0193(2) Uani d 1 . .
Br Br1 0.10173(9) 0.59337(3) 0.90079(3) 0.01846(17) Uani d 1 . .
N N1 0.4871(9) 0.3973(2) 0.8962(3) 0.0201(7) Uani d 1 . .
C C2 0.5726(10) 0.4173(3) 0.8042(3) 0.0200(8) Uani d 1 . .
H H2 0.642863 0.479406 0.788200 0.024 Uiso calc 1 . .
C C3 0.5596(10) 0.3483(3) 0.7321(3) 0.0207(8) Uani d 1 . .
Cl Cl3 0.6854(3) 0.37701(8) 0.61594(7) 0.0291(3) Uani d 1 . .
C C4 0.4493(11) 0.2585(3) 0.7523(3) 0.0223(8) Uani d 1 . .
H H4 0.435302 0.211395 0.703291 0.027 Uiso calc 1 . .
C C5 0.3592(10) 0.2398(3) 0.8477(3) 0.0206(8) Uani d 1 . .
Cl Cl5 0.2163(3) 0.12924(7) 0.87993(7) 0.0275(2) Uani d 1 . .
C C6 0.3861(10) 0.3095(3) 0.9187(3) 0.0209(8) Uani d 1 . .
H H6 0.332306 0.294833 0.984100 0.025 Uiso calc 1 . .

loop_
_atom_site_aniso_label
_atom_site_aniso_U_11
_atom_site_aniso_U_22
_atom_site_aniso_U_33
_atom_site_aniso_U_12
_atom_site_aniso_U_13
_atom_site_aniso_U_23
Cu1 0.0232(4) 0.0167(4) 0.0179(4) 0.0033(3) -0.0022(3) -0.0031(3)
Br1 0.0173(3) 0.0187(3) 0.0194(3) 0.00076(13) 0.00064(16) 0.00106(13)
N1 0.0199(17) 0.0185(16) 0.0220(17) 0.0025(12) -0.0007(13) -0.0013(12)
C2 0.0199(19) 0.0204(19) 0.0197(19) -0.0002(14) -0.0007(14) -0.0011(14)
C3 0.0199(19) 0.0241(19) 0.0184(18) -0.0007(15) 0.0032(14) -0.0022(14)
Cl3 0.0386(6) 0.0286(5) 0.0204(5) -0.0038(4) 0.0073(4) -0.0028(4)
C4 0.026(2) 0.0204(19) 0.0207(19) 0.0015(16) -0.0001(15) -0.0038(15)
C5 0.0196(18) 0.0190(18) 0.023(2) 0.0016(15) -0.0009(14) -0.0013(15)
Cl5 0.0346(5) 0.0199(5) 0.0281(5) -0.0047(4) 0.0021(4) -0.0015(4)
C6 0.0198(18) 0.0193(19) 0.0237(19) 0.0030(15) 0.0004(15) -0.0009(15)

loop_
_atom_type_symbol
_atom_type_description
_atom_type_scat_dispersion_real
_atom_type_scat_dispersion_imag
_atom_type_scat_source
C C 0.0181 0.0091 'International Tables Vol C Tables 4.2.6.8 and 6.1.1.4'
H H 0.0000 0.0000 'International Tables Vol C Tables 4.2.6.8 and 6.1.1.4'
N N 0.0311 0.0180 'International Tables Vol C Tables 4.2.6.8 and 6.1.1.4'
Cl Cl 0.3639 0.7018 'International Tables Vol C Tables 4.2.6.8 and 6.1.1.4'
Cu Cu -1.9646 0.5888 'International Tables Vol C Tables 4.2.6.8 and 6.1.1.4'
Br Br -0.6763 1.2805 'International Tables Vol C Tables 4.2.6.8 and 6.1.1.4'

loop_
_geom_angle_atom_site_label_1
_geom_angle_atom_site_label_2
_geom_angle_atom_site_label_3
_geom_angle_site_symmetry_1
_geom_angle_site_symmetry_3
_geom_angle
_geom_angle_publ_flag
N1 Cu1 N1 3_667 . 180.0 ?
N1 Cu1 Br1 3_667 . 90.34(10) ?
N1 Cu1 Br1 . . 89.66(10) y
N1 Cu1 Br1 3_667 3_667 89.66(10) ?
N1 Cu1 Br1 . 3_667 90.34(10) ?
Br1 Cu1 Br1 . 3_667 179.999(15) ?
C2 N1 C6 . . 119.5(3) ?
C2 N1 Cu1 . . 120.2(3) ?
C6 N1 Cu1 . . 120.2(3) ?
N1 C2 C3 . . 120.9(4) ?
N1 C2 H2 . . 119.5 ?
C3 C2 H2 . . 119.5 ?
C4 C3 C2 . . 120.9(4) ?
C4 C3 Cl3 . . 120.1(3) ?
C2 C3 Cl3 . . 119.0(3) ?
C3 C4 C5 . . 117.0(4) ?
C3 C4 H4 . . 121.5 ?
C5 C4 H4 . . 121.5 ?
C4 C5 C6 . . 120.6(4) ?
C4 C5 Cl5 . . 120.3(3) ?
C6 C5 Cl5 . . 119.1(3) ?
N1 C6 C5 . . 121.0(4) ?
N1 C6 H6 . . 119.5 ?
C5 C6 H6 . . 119.5 ?

loop_
_geom_bond_atom_site_label_1
_geom_bond_atom_site_label_2
_geom_bond_site_symmetry_2
_geom_bond_distance
_geom_bond_publ_flag
Cu1 N1 3_667 2.039(3) ?
Cu1 N1 . 2.039(3) y
Cu1 Br1 . 2.4246(4) y
Cu1 Br1 3_667 2.4246(4) ?
N1 C2 . 1.344(5) ?
N1 C6 . 1.344(5) ?
C2 C3 . 1.394(6) ?
C2 H2 . 0.9500 ?
C3 C4 . 1.373(6) ?
C3 Cl3 . 1.729(4) ?
C4 C5 . 1.390(6) ?
C4 H4 . 0.9500 ?
C5 C6 . 1.391(6) ?
C5 Cl5 . 1.725(4) ?
C6 H6 . 0.9500 ?

loop_
_geom_hbond_atom_site_label_D
_geom_hbond_atom_site_label_H
_geom_hbond_atom_site_label_A
_geom_hbond_site_symmetry_A
_geom_hbond_distance_DH
_geom_hbond_distance_HA
_geom_hbond_distance_DA
_geom_hbond_angle_DHA
_geom_hbond_publ_flag
C2 H2 Br1 1_655 0.95 2.83 3.472(4) 125.6 yes
C4 H4 Br1 2_646 0.95 2.86 3.622(4) 137.9 yes
C6 H6 Br1 3_567 0.95 2.82 3.441(4) 123.6 yes

loop_
_geom_torsion_atom_site_label_1
_geom_torsion_atom_site_label_2
_geom_torsion_atom_site_label_3
_geom_torsion_atom_site_label_4
_geom_torsion_site_symmetry_1
_geom_torsion_site_symmetry_2
_geom_torsion_site_symmetry_3
_geom_torsion_site_symmetry_4
_geom_torsion
_geom_torsion_publ_flag
C6 N1 C2 C3 . . . . -0.3(6) ?
Cu1 N1 C2 C3 . . . . -178.9(3) ?
N1 C2 C3 C4 . . . . 1.9(6) ?
N1 C2 C3 Cl3 . . . . -178.0(3) ?
C2 C3 C4 C5 . . . . -1.3(6) ?
Cl3 C3 C4 C5 . . . . 178.7(3) ?
C3 C4 C5 C6 . . . . -0.9(6) ?
C3 C4 C5 Cl5 . . . . 179.8(3) ?
C2 N1 C6 C5 . . . . -1.9(6) ?
Cu1 N1 C6 C5 . . . . 176.7(3) ?
C4 C5 C6 N1 . . . . 2.5(6) ?
Cl5 C5 C6 N1 . . . . -178.2(3) ?
